data_2310756
loop_
_publ_author_name
'Lazic, Biljana'
'Armbruster, Thomas'
'Chopin, Christian'
'Grew, Edward S.'
'Baronnet, Alain'
'Palatinus, Lukas'

_publ_section_title
;
 Superspace description of wagnerite-group minerals
 (Mg,Fe,Mn)2(PO4)(F,OH)
;
_journal_coden_ASTM ACSBDA
_journal_issue 2
_journal_name_full
;
 Acta Crystallographica, Section B: Structural Science, Crystal
 Engineering and Materials
;
_journal_page_first 243
_journal_page_last 258
_journal_paper_doi 10.1107/S2052520613031247
_journal_volume 70
_journal_year 2014
_chemical_compound_source 'Webing, Austria'
_chemical_formula_analytical 'F1 Mg1.98 Mn0.02 O4 P1'
_chemical_formula_sum 'F Mg2 O4 P'
_chemical_formula_weight 162.6
_chemical_name_mineral wagnerite
_space_group_IT_number 14
_symmetry_cell_setting monoclinic
_symmetry_Int_Tables_number 14
_symmetry_space_group_name_Hall '-P 2yn'
_symmetry_space_group_name_H-M 'P 1 21/n 1'
_cell_angle_alpha 90
_cell_angle_beta 117.5995(10)
_cell_angle_gamma 90
_cell_formula_units_Z 16
_cell_length_a 12.7628(4)
_cell_length_b 12.6564(4)
_cell_length_c 9.6348(3)
_cell_measurement_temperature 293
_cell_volume 1379.22(8)
_computing_cell_refinement 'SAINT V8.27B (Bruker AXS Inc., 2012)'
_computing_data_collection 'SAINT V8.27B (Bruker AXS Inc., 2012)'
_computing_data_reduction 'SAINT V8.27B (Bruker AXS Inc., 2012)'
_computing_publication_material
;
JANA2006(Pertricek,Dusek & Palatinus 2006)
;
_computing_structure_refinement
;
JANA2006(Pertricek,Dusek & Palatinus 2006)
;
_diffrn_ambient_temperature 293
_diffrn_detector 'CCD plate'
_diffrn_detector_area_resol_mean 8.3333
_diffrn_measured_fraction_theta_full 0.99
_diffrn_measured_fraction_theta_max 0.99
_diffrn_measurement_device 'four-cycle diffractometer'
_diffrn_measurement_device_type 'Bruker CCD'
_diffrn_measurement_method '\f and \w scans'
_diffrn_measurement_specimen_support fiber
_diffrn_radiation_monochromator graphite
_diffrn_radiation_source 'X-ray tube'
_diffrn_radiation_type 'Mo K\a'
_diffrn_radiation_wavelength 0.71073
_diffrn_reflns_av_R_equivalents 0.0147
_diffrn_reflns_av_sigmaI/netI 0.0065
_diffrn_reflns_limit_h_max 18
_diffrn_reflns_limit_h_min -18
_diffrn_reflns_limit_k_max 18
_diffrn_reflns_limit_k_min -18
_diffrn_reflns_limit_l_max 13
_diffrn_reflns_limit_l_min -13
_diffrn_reflns_number 51073
_diffrn_reflns_reduction_process narrow-frame
_diffrn_reflns_theta_full 30.55
_diffrn_reflns_theta_max 30.55
_diffrn_reflns_theta_min 2.23
_diffrn_source 'sealed x-ray tube'
_diffrn_source_current 40
_diffrn_source_voltage 50
_exptl_absorpt_coefficient_mu 1.069
_exptl_absorpt_correction_T_max 0.746
_exptl_absorpt_correction_T_min 0.693
_exptl_absorpt_correction_type multi-scan
_exptl_absorpt_process_details 'SADABS V2012/1 (Bruker AXS Inc.)'
_exptl_crystal_colour colourless
_exptl_crystal_density_diffrn 3.1308
_exptl_crystal_description prism
_exptl_crystal_F_000 1280
_exptl_crystal_size_max 0.46
_exptl_crystal_size_mid 0.26
_exptl_crystal_size_min 0.26
_refine_diff_density_max 0.65
_refine_diff_density_min -1.40
_refine_ls_extinction_method none
_refine_ls_goodness_of_fit_gt 2.85
_refine_ls_goodness_of_fit_ref 2.71
_refine_ls_number_constraints 0
_refine_ls_number_parameters 289
_refine_ls_number_reflns 4216
_refine_ls_number_restraints 0
_refine_ls_R_factor_all 0.0256
_refine_ls_R_factor_gt 0.0232
_refine_ls_shift/su_max 0.0264
_refine_ls_shift/su_mean 0.0059
_refine_ls_structure_factor_coef F
_refine_ls_weighting_details w=1/(\s^2^(F)+0.0001F^2^)
_refine_ls_weighting_scheme sigma
_refine_ls_wR_factor_gt 0.0384
_refine_ls_wR_factor_ref 0.0389
_reflns_number_gt 3753
_reflns_number_total 4216
_reflns_threshold_expression I>3\s(I)
_cod_data_source_file dk5018sup1.cif
_cod_data_source_block I
_cod_original_sg_symbol_Hall '-P 2yabc'
_cod_original_formula_sum 'F1 Mg2 O4 P1'
_cod_database_code 2310756
_publcif_datablock.id {31239767-9edf-4185-b0e7-027b32bbc782}

loop_
_symmetry_equiv_pos_site_id
_symmetry_equiv_pos_as_xyz
1 x,y,z
2 -x+1/2,y+1/2,-z+1/2
3 -x,-y,-z
4 x+1/2,-y+1/2,z+1/2

loop_
_atom_site_label
_atom_site_type_symbol
_atom_site_fract_x
_atom_site_fract_y
_atom_site_fract_z
_atom_site_adp_type
_atom_site_U_iso_or_equiv
_atom_site_symmetry_multiplicity
_atom_site_occupancy
_atom_site_calc_flag
P1 P 0.425703(19) 0.076466(18) 0.30969(3) Uani 0.00408(9) 4 1 d
P2 P 0.076043(19) 0.071794(18) -0.80361(3) Uani 0.00421(9) 4 1 d
P3 P 0.075387(19) 0.174968(18) -0.30744(3) Uani 0.00414(9) 4 1 d
P4 P 0.424129(19) 0.177235(18) -0.19676(3) Uani 0.00415(9) 4 1 d
Mg1 Mg 0.91195(3) 0.07041(2) 0.36132(4) Uani 0.00651(12) 4 1 d
Mg2 Mg 0.59995(3) 0.06944(3) 0.13479(4) Uani 0.00641(11) 4 1 d
Mg3 Mg 0.91857(3) 0.18215(2) 0.87221(4) Uani 0.00628(11) 4 1 d
Mg4 Mg 0.60682(3) 0.17777(3) -0.35736(4) Uani 0.00639(11) 4 1 d
Mg5 Mg 0.19088(3) 0.01888(3) -0.00045(4) Uani 0.00656(11) 4 1 d
Mg6 Mg 0.30731(3) 0.00470(3) -0.48274(4) Uani 0.00683(12) 4 1 d
Mg7 Mg 0.31278(3) 0.23253(3) 0.00688(4) Uani 0.00662(11) 4 1 d
Mg8 Mg 0.19398(3) 0.24447(3) -0.51291(4) Uani 0.00710(11) 4 1 d
O1 O 0.32657(6) 0.11098(5) 0.14876(8) Uani 0.0072(2) 4 1 d
O2 O 0.16464(6) 0.09502(5) -0.63367(8) Uani 0.0076(2) 4 1 d
O3 O 0.17118(6) 0.14367(5) -0.14321(8) Uani 0.0075(2) 4 1 d
O4 O 0.33025(6) 0.15108(5) -0.36360(8) Uani 0.0072(2) 4 1 d
O5 O 0.53641(6) 0.04663(5) 0.29504(8) Uani 0.0072(2) 4 1 d
O6 O 0.95297(6) 0.05275(6) 0.18442(8) Uani 0.0078(2) 4 1 d
O7 O 0.95939(6) 0.20171(6) 0.69681(8) Uani 0.0077(2) 4 1 d
O8 O 0.54107(6) 0.20199(6) -0.19814(8) Uani 0.0072(2) 4 1 d
O9 O 0.62083(6) 0.01785(5) -0.36505(8) Uani 0.0067(2) 4 1 d
O10 O 0.88352(6) 0.02615(5) 0.86120(8) Uani 0.0067(2) 4 1 d
O11 O 0.61859(6) 0.23022(5) 0.13444(8) Uani 0.0068(2) 4 1 d
O12 O 0.88140(6) 0.22592(5) 0.36135(8) Uani 0.0066(2) 4 1 d
O13 O 0.05128(6) 0.08289(5) -0.42166(8) Uani 0.0075(2) 4 1 d
O14 O 0.43958(6) 0.08749(5) -0.07988(8) Uani 0.0072(2) 4 1 d
O15 O 0.45500(6) 0.16598(5) 0.42979(8) Uani 0.0069(2) 4 1 d
O16 O 0.06839(6) 0.16267(5) -0.91490(8) Uani 0.0073(2) 4 1 d
F1 F 0.75481(5) 0.04941(4) 0.34108(6) Uani 0.00959(19) 4 1 d
F2 F 0.71697(5) 0.08346(4) 0.04855(7) Uani 0.0112(2) 4 1 d
F3 F 0.72166(5) 0.16259(4) 0.55240(7) Uani 0.0109(2) 4 1 d
F4 F 0.75948(4) 0.20213(4) -0.15155(6) Uani 0.00925(19) 4 1 d

loop_
_atom_site_aniso_label
_atom_site_aniso_type_symbol
_atom_site_aniso_U_11
_atom_site_aniso_U_22
_atom_site_aniso_U_33
_atom_site_aniso_U_12
_atom_site_aniso_U_13
_atom_site_aniso_U_23
P1 P 0.00424(12) 0.00396(12) 0.00353(12) -0.00010(6) 0.00137(9) 0.00003(7)
P2 P 0.00453(12) 0.00423(12) 0.00339(12) -0.00006(7) 0.00142(9) -0.00013(7)
P3 P 0.00447(12) 0.00390(12) 0.00352(12) -0.00007(6) 0.00139(9) 0.00009(7)
P4 P 0.00418(12) 0.00420(12) 0.00350(12) 0.00000(6) 0.00129(9) -0.00005(7)
Mg1 Mg 0.00768(15) 0.00561(15) 0.00721(16) 0.00026(10) 0.00426(12) -0.00021(10)
Mg2 Mg 0.00700(14) 0.00561(15) 0.00641(16) -0.00020(10) 0.00293(12) 0.00020(10)
Mg3 Mg 0.00681(15) 0.00532(14) 0.00752(16) -0.00028(10) 0.00400(12) 0.00008(10)
Mg4 Mg 0.00683(15) 0.00595(15) 0.00577(16) 0.00015(10) 0.00240(12) -0.00031(10)
Mg5 Mg 0.00614(15) 0.00734(15) 0.00607(15) -0.00147(10) 0.00270(12) -0.00057(11)
Mg6 Mg 0.00603(15) 0.00828(15) 0.00611(16) 0.00137(10) 0.00275(12) 0.00085(11)
Mg7 Mg 0.00651(15) 0.00711(15) 0.00629(15) -0.00142(10) 0.00300(12) -0.00031(11)
Mg8 Mg 0.00587(15) 0.00925(15) 0.00621(15) 0.00161(10) 0.00282(12) 0.00132(11)
O1 O 0.0063(3) 0.0074(3) 0.0051(3) -0.0006(2) 0.0003(2) 0.0016(2)
O2 O 0.0073(3) 0.0079(3) 0.0048(3) 0.0007(2) 0.0005(2) -0.0011(2)
O3 O 0.0072(3) 0.0075(3) 0.0053(3) -0.0006(2) 0.0006(2) 0.0017(2)
O4 O 0.0065(3) 0.0076(3) 0.0049(3) 0.0004(2) 0.0006(2) -0.0013(2)
O5 O 0.0054(3) 0.0101(3) 0.0071(3) 0.0010(2) 0.0037(2) 0.0006(2)
O6 O 0.0055(3) 0.0116(3) 0.0068(3) -0.0020(2) 0.0033(2) -0.0021(2)
O7 O 0.0058(3) 0.0111(3) 0.0071(3) 0.0017(2) 0.0038(2) 0.0016(2)
O8 O 0.0050(3) 0.0104(3) 0.0066(3) -0.0013(2) 0.0032(2) -0.0012(2)
O9 O 0.0077(3) 0.0049(3) 0.0080(3) -0.0007(2) 0.0042(2) 0.0010(2)
O10 O 0.0081(3) 0.0047(3) 0.0079(3) 0.0002(2) 0.0042(2) -0.0009(2)
O11 O 0.0080(3) 0.0051(3) 0.0078(3) 0.0007(2) 0.0041(2) -0.0009(2)
O12 O 0.0077(3) 0.0047(3) 0.0081(3) -0.0002(2) 0.0043(2) 0.0009(2)
O13 O 0.0093(3) 0.0051(3) 0.0066(3) 0.0007(2) 0.0023(2) -0.0008(2)
O14 O 0.0081(3) 0.0061(3) 0.0064(3) -0.0010(2) 0.0026(2) 0.0010(2)
O15 O 0.0080(3) 0.0053(3) 0.0060(3) 0.0003(2) 0.0021(2) -0.0008(2)
O16 O 0.0082(3) 0.0062(3) 0.0065(3) -0.0012(2) 0.0026(2) 0.0011(2)
F1 F 0.0065(2) 0.0116(2) 0.0106(3) 0.00025(18) 0.0039(2) 0.00256(19)
F2 F 0.0115(3) 0.0103(2) 0.0147(3) 0.00192(19) 0.0086(2) 0.0001(2)
F3 F 0.0115(3) 0.0094(2) 0.0144(3) -0.00207(18) 0.0083(2) -0.0001(2)
F4 F 0.0059(2) 0.0114(2) 0.0104(3) -0.00022(18) 0.0038(2) -0.00235(19)

loop_
_atom_type_symbol
_atom_type_scat_dispersion_real
_atom_type_scat_dispersion_imag
_atom_type_scat_source
_atom_type_scat_Cromer_Mann_a1
_atom_type_scat_Cromer_Mann_b1
_atom_type_scat_Cromer_Mann_a2
_atom_type_scat_Cromer_Mann_b2
_atom_type_scat_Cromer_Mann_a3
_atom_type_scat_Cromer_Mann_b3
_atom_type_scat_Cromer_Mann_a4
_atom_type_scat_Cromer_Mann_b4
_atom_type_scat_Cromer_Mann_c
F 0.0171 0.0103 'International Tables Vol C tables 4.2.6.8 and 6.1.1.4' 3.5392 10.2825 2.6412 4.2944 1.517 0.2615 1.0243 26.1476 0.2776
Mg 0.0486 0.0363 'International Tables Vol C tables 4.2.6.8 and 6.1.1.4' 5.4204 2.8275 2.1735 79.261101 1.2269 0.3808 2.3073 7.1937 0.8584
O 0.0106 0.0060 'International Tables Vol C tables 4.2.6.8 and 6.1.1.4' 3.0485 13.2771 2.2868 5.7011 1.5463 0.3239 0.867 32.908901 0.2508
P 0.1023 0.0942 'International Tables Vol C tables 4.2.6.8 and 6.1.1.4' 6.4345 1.9067 4.1791 27.157 1.78 0.526 1.4908 68.164497 1.1149

loop_
_geom_bond_atom_site_label_1
_geom_bond_atom_site_label_2
_geom_bond_site_symmetry_2
_geom_bond_distance
P1 O1 . 1.5420(6)
P1 O5 . 1.5309(9)
P1 O9 3_655 1.5349(8)
P1 O15 . 1.5367(7)
P2 O2 . 1.5265(7)
P2 O6 1_454 1.5398(8)
P2 O10 3_655 1.5415(8)
P2 O16 . 1.5444(8)
P3 O3 . 1.5371(6)
P3 O7 1_454 1.5376(9)
P3 O11 4_454 1.5309(8)
P3 O13 . 1.5330(8)
P4 O4 . 1.5312(6)
P4 O8 . 1.5312(9)
P4 O12 4_454 1.5479(8)
P4 O14 . 1.5465(8)
Mg1 O6 . 2.0138(10)
Mg1 O12 . 2.0065(8)
Mg1 O13 1_656 2.0283(7)
Mg1 O13 3_655 2.0174(7)
Mg1 F1 . 1.9414(7)
Mg2 O5 . 2.0700(10)
Mg2 O11 . 2.0490(8)
Mg2 O14 . 2.1440(7)
Mg2 O14 3_655 2.0571(7)
Mg2 F1 . 2.0690(5)
Mg2 F2 . 2.0254(9)
Mg3 O7 . 2.0010(10)
Mg3 O10 . 2.0163(7)
Mg3 O15 4_555 1.9949(7)
Mg3 O16 1_657 2.0712(7)
Mg3 F4 1_556 1.9515(7)
Mg4 O8 . 2.0843(10)
Mg4 O9 . 2.0363(7)
Mg4 O15 1_554 2.0738(7)
Mg4 O16 4_555 2.0914(7)
Mg4 F3 1_554 2.0302(9)
Mg4 F4 . 2.0599(5)
Mg5 O1 . 2.0292(7)
Mg5 O3 . 2.0321(8)
Mg5 O6 3_655 2.0782(7)
Mg5 O10 3_656 2.0510(10)
Mg5 F2 3_655 1.9444(8)
Mg6 O2 . 2.0696(7)
Mg6 O4 . 2.1271(8)
Mg6 O5 3_655 2.0805(7)
Mg6 O9 3_654 2.0783(10)
Mg6 F1 3_655 1.9907(8)
Mg6 F3 3_655 2.2000(6)
Mg7 O1 . 2.0109(8)
Mg7 O3 . 2.0495(7)
Mg7 O7 4_454 2.0905(7)
Mg7 O12 4_454 2.0365(10)
Mg7 F3 4_454 1.9441(8)
Mg8 O2 . 2.1607(8)
Mg8 O4 . 2.0428(7)
Mg8 O8 4_454 2.0556(6)
Mg8 O11 4_454 2.0759(10)
Mg8 F2 4_454 2.2402(7)
Mg8 F4 4_454 1.9936(8)
